data_7003241
loop_
_publ_author_name
'Singh, Ashutosh S.'
'Bharadwaj, Parimal K.'

_publ_section_title
;
 Binding of HgCl2 by tripodal ligands controlled by AgPF6: receptors
 for the PF6&#x2212; anion
;
_journal_issue 6
_journal_name_full 'Dalton Transactions'
_journal_page_first 738
_journal_page_last 741
_journal_paper_doi 10.1039/b714654j
_journal_year 2008
_chemical_formula_moiety 'C27 H24 Cl2 Hg N4 O3'
_chemical_formula_sum 'C27 H24 Cl2 Hg N4 O3'
_chemical_formula_weight 723.99
_chemical_name_systematic
;
?
;
_space_group_IT_number 14
_symmetry_cell_setting monoclinic
_symmetry_Int_Tables_number 14
_symmetry_space_group_name_Hall '-P 2yn'
_symmetry_space_group_name_H-M 'P 1 21/n 1'
_atom_sites_solution_hydrogens geom
_atom_sites_solution_primary direct
_atom_sites_solution_secondary difmap
_audit_creation_method SHELXL-97
_cell_angle_alpha 90
_cell_angle_beta 102.386(5)
_cell_angle_gamma 90
_cell_formula_units_Z 4
_cell_length_a 7.828(5)
_cell_length_b 24.454(5)
_cell_length_c 14.274(5)
_cell_measurement_reflns_used 600
_cell_measurement_temperature 100(2)
_cell_measurement_theta_max +28.0
_cell_measurement_theta_min -28.0
_cell_volume 2669(2)
_computing_cell_refinement 'SAINT 6.45 ( Bruker, 2003)'
_computing_data_collection 'SMART 5.628 (Bruker, 2003)'
_computing_data_reduction 'SAINT 6.45 (Bruker, 2003)'
_computing_molecular_graphics 'Diamond 2.1e'
_computing_publication_material SHELXL-97
_computing_structure_refinement 'SHELXL-97 (Sheldrick, 1997)'
_computing_structure_solution SIR-97
_diffrn_ambient_temperature 100(2)
_diffrn_measured_fraction_theta_full 0.984
_diffrn_measured_fraction_theta_max 0.984
_diffrn_measurement_device_type CCD
_diffrn_measurement_method phi-omega
_diffrn_radiation_monochromator graphite
_diffrn_radiation_source 'fine-focus sealed tube'
_diffrn_radiation_type MoK\a
_diffrn_radiation_wavelength 0.71069
_diffrn_reflns_av_R_equivalents 0.0743
_diffrn_reflns_av_sigmaI/netI 0.0917
_diffrn_reflns_limit_h_max 10
_diffrn_reflns_limit_h_min -10
_diffrn_reflns_limit_k_max 17
_diffrn_reflns_limit_k_min -32
_diffrn_reflns_limit_l_max 19
_diffrn_reflns_limit_l_min -19
_diffrn_reflns_number 17724
_diffrn_reflns_theta_full 28.39
_diffrn_reflns_theta_max 28.39
_diffrn_reflns_theta_min 2.22
_exptl_absorpt_coefficient_mu 6.004
_exptl_absorpt_correction_T_max 0.6141
_exptl_absorpt_correction_T_min 0.4662
_exptl_absorpt_correction_type empirical
_exptl_absorpt_process_details 'BRUKER SADABS'
_exptl_crystal_colour colourless
_exptl_crystal_density_diffrn 1.802
_exptl_crystal_density_method 'not measured'
_exptl_crystal_description block
_exptl_crystal_F_000 1408
_exptl_crystal_size_max 0.15
_exptl_crystal_size_mid 0.12
_exptl_crystal_size_min 0.09
_refine_diff_density_max 2.207
_refine_diff_density_min -1.730
_refine_diff_density_rms 0.294
_refine_ls_extinction_method none
_refine_ls_goodness_of_fit_ref 1.046
_refine_ls_hydrogen_treatment mixed
_refine_ls_matrix_type full
_refine_ls_number_parameters 334
_refine_ls_number_reflns 6596
_refine_ls_number_restraints 0
_refine_ls_restrained_S_all 1.046
_refine_ls_R_factor_all 0.0852
_refine_ls_R_factor_gt 0.0501
_refine_ls_shift/su_max 0.008
_refine_ls_shift/su_mean 0.005
_refine_ls_structure_factor_coef Fsqd
_refine_ls_weighting_details 'calc w=1/[\s^2^(Fo^2^)+(0.0056P)^2^+37.7152P] where P=(Fo^2^+2Fc^2^)/3'
_refine_ls_weighting_scheme calc
_refine_ls_wR_factor_gt 0.0895
_refine_ls_wR_factor_ref 0.1164
_reflns_number_gt 4824
_reflns_number_total 6596
_reflns_threshold_expression >2sigma(I)
_cod_data_source_file b714654j.txt
_cod_data_source_block Compound1
_cod_original_sg_symbol_Hall -P2yn
_cod_original_sg_symbol_H-M P21/n
_cod_database_code 7003241

loop_
_symmetry_equiv_pos_as_xyz
'x, y, z'
'-x+1/2, y+1/2, -z+1/2'
'-x, -y, -z'
'x-1/2, -y-1/2, z-1/2'

loop_
_atom_site_label
_atom_site_type_symbol
_atom_site_fract_x
_atom_site_fract_y
_atom_site_fract_z
_atom_site_U_iso_or_equiv
_atom_site_adp_type
_atom_site_occupancy
_atom_site_symmetry_multiplicity
_atom_site_calc_flag
_atom_site_refinement_flags
_atom_site_disorder_assembly
_atom_site_disorder_group
Hg Hg -0.12997(4) 0.466899(13) 0.86431(2) 0.01700(9) Uani 1 1 d . . .
Cl1 Cl -0.4108(3) 0.43205(9) 0.83864(14) 0.0230(4) Uani 1 1 d . . .
Cl2 Cl 0.1270(3) 0.51678(9) 0.90569(16) 0.0253(5) Uani 1 1 d . . .
O1 O -0.0944(7) 0.4504(2) 0.6620(4) 0.0192(12) Uani 1 1 d . . .
O2 O 0.0847(8) 0.3049(2) 1.0228(4) 0.0221(13) Uani 1 1 d . . .
O3 O 0.0007(7) 0.2745(2) 0.7058(4) 0.0181(12) Uani 1 1 d . . .
N1 N 0.0336(8) 0.3788(3) 0.8356(5) 0.0150(14) Uani 1 1 d . . .
N2 N -0.2494(11) 0.5644(3) 0.7474(6) 0.0346(19) Uani 1 1 d . . .
N3 N 0.0812(12) 0.1702(3) 0.9713(6) 0.038(2) Uani 1 1 d . . .
N4 N 0.0876(11) 0.3195(3) 0.4947(5) 0.0321(19) Uani 1 1 d . . .
C1 C 0.1157(10) 0.3899(3) 0.7546(6) 0.0168(16) Uani 1 1 d . . .
H1A H 0.1923 0.3586 0.7480 0.020 Uiso 1 1 calc R . .
H1B H 0.1921 0.4223 0.7709 0.020 Uiso 1 1 calc R . .
C2 C -0.0024(11) 0.3999(3) 0.6586(6) 0.0192(17) Uani 1 1 d . . .
H2A H 0.0675 0.4020 0.6085 0.023 Uiso 1 1 calc R . .
H2B H -0.0868 0.3695 0.6425 0.023 Uiso 1 1 calc R . .
C3 C -0.1727(10) 0.4727(3) 0.5763(5) 0.0185(17) Uani 1 1 d . . .
C4 C -0.1791(11) 0.4487(4) 0.4867(6) 0.0220(18) Uani 1 1 d . . .
H4 H -0.1258 0.4141 0.4829 0.026 Uiso 1 1 calc R . .
C5 C -0.2622(11) 0.4748(4) 0.4038(6) 0.027(2) Uani 1 1 d . . .
H5 H -0.2661 0.4582 0.3432 0.033 Uiso 1 1 calc R . .
C6 C -0.3403(10) 0.5254(4) 0.4086(6) 0.0230(19) Uani 1 1 d . . .
H6 H -0.3967 0.5433 0.3511 0.028 Uiso 1 1 calc R . .
C7 C -0.3372(11) 0.5501(4) 0.4956(6) 0.025(2) Uani 1 1 d . . .
H7 H -0.3903 0.5848 0.4984 0.030 Uiso 1 1 calc R . .
C8 C -0.2549(10) 0.5234(3) 0.5800(6) 0.0187(17) Uani 1 1 d . . .
C9 C -0.2517(10) 0.5475(3) 0.6727(6) 0.0208(18) Uani 1 1 d . . .
C10 C 0.1745(10) 0.3721(3) 0.9216(5) 0.0156(16) Uani 1 1 d . . .
H10A H 0.2486 0.4053 0.9292 0.019 Uiso 1 1 calc R . .
H10B H 0.2486 0.3409 0.9109 0.019 Uiso 1 1 calc R . .
C11 C 0.1142(10) 0.3624(3) 1.0149(5) 0.0166(16) Uani 1 1 d . . .
H11A H 0.2048 0.3751 1.0701 0.020 Uiso 1 1 calc R . .
H11B H 0.0050 0.3829 1.0144 0.020 Uiso 1 1 calc R . .
C12 C 0.0447(10) 0.2860(4) 1.1057(6) 0.0190(17) Uani 1 1 d . . .
C13 C 0.0300(10) 0.2289(3) 1.1118(6) 0.0197(18) Uani 1 1 d . . .
C14 C -0.0113(10) 0.2058(4) 1.1926(6) 0.025(2) Uani 1 1 d . . .
H14 H -0.0216 0.1672 1.1973 0.030 Uiso 1 1 calc R . .
C15 C -0.0375(11) 0.2392(4) 1.2667(6) 0.025(2) Uani 1 1 d . . .
H15 H -0.0677 0.2235 1.3218 0.031 Uiso 1 1 calc R . .
C16 C -0.0199(11) 0.2947(4) 1.2608(6) 0.028(2) Uani 1 1 d . . .
H16 H -0.0371 0.3171 1.3123 0.033 Uiso 1 1 calc R . .
C17 C 0.0226(10) 0.3189(4) 1.1805(6) 0.0219(18) Uani 1 1 d . . .
H17 H 0.0361 0.3574 1.1774 0.026 Uiso 1 1 calc R . .
C18 C 0.0590(12) 0.1957(4) 1.0332(7) 0.027(2) Uani 1 1 d . . .
C19 C -0.0927(10) 0.3332(3) 0.8187(5) 0.0161(16) Uani 1 1 d . . .
H19A H -0.1861 0.3433 0.7629 0.019 Uiso 1 1 calc R . .
H19B H -0.1476 0.3312 0.8749 0.019 Uiso 1 1 calc R . .
C20 C -0.0329(11) 0.2763(3) 0.8008(6) 0.0196(17) Uani 1 1 d . . .
H20A H 0.0748 0.2671 0.8486 0.023 Uiso 1 1 calc R . .
H20B H -0.1245 0.2494 0.8067 0.023 Uiso 1 1 calc R . .
C21 C 0.0312(10) 0.2242(4) 0.6687(6) 0.0189(17) Uani 1 1 d . . .
C22 C 0.0289(10) 0.1749(3) 0.7151(6) 0.0175(17) Uani 1 1 d . . .
H22 H 0.0071 0.1735 0.7780 0.021 Uiso 1 1 calc R . .
C23 C 0.0589(11) 0.1275(4) 0.6686(6) 0.0240(19) Uani 1 1 d . . .
H23 H 0.0567 0.0934 0.7004 0.029 Uiso 1 1 calc R . .
C24 C 0.0922(10) 0.1280(3) 0.5771(6) 0.0200(18) Uani 1 1 d . . .
H24 H 0.1098 0.0947 0.5461 0.024 Uiso 1 1 calc R . .
C25 C 0.0995(10) 0.1774(4) 0.5316(6) 0.0218(19) Uani 1 1 d . . .
H25 H 0.1244 0.1782 0.4694 0.026 Uiso 1 1 calc R . .
C26 C 0.0704(10) 0.2266(3) 0.5765(6) 0.0158(16) Uani 1 1 d . . .
C27 C 0.0793(11) 0.2788(4) 0.5315(6) 0.0210(19) Uani 1 1 d . . .

loop_
_atom_site_aniso_label
_atom_site_aniso_U_11
_atom_site_aniso_U_22
_atom_site_aniso_U_33
_atom_site_aniso_U_23
_atom_site_aniso_U_13
_atom_site_aniso_U_12
Hg 0.01652(15) 0.01565(16) 0.01872(15) -0.00149(14) 0.00356(10) -0.00109(14)
Cl1 0.0163(9) 0.0302(12) 0.0222(10) -0.0001(9) 0.0034(7) -0.0021(9)
Cl2 0.0213(10) 0.0202(11) 0.0354(12) -0.0059(9) 0.0083(9) -0.0056(9)
O1 0.026(3) 0.016(3) 0.015(3) -0.003(2) 0.003(2) 0.002(2)
O2 0.030(3) 0.013(3) 0.022(3) 0.002(2) 0.005(2) -0.001(3)
O3 0.029(3) 0.005(3) 0.021(3) -0.002(2) 0.009(2) 0.003(2)
N1 0.007(3) 0.014(3) 0.025(3) 0.001(3) 0.003(2) 0.002(3)
N2 0.043(5) 0.029(5) 0.031(4) 0.002(4) 0.004(4) 0.006(4)
N3 0.056(6) 0.024(5) 0.041(5) 0.001(4) 0.028(4) 0.010(4)
N4 0.048(5) 0.026(5) 0.021(4) 0.001(4) 0.005(3) 0.002(4)
C1 0.010(3) 0.008(4) 0.033(4) -0.006(3) 0.006(3) -0.001(3)
C2 0.024(4) 0.008(4) 0.027(4) -0.001(3) 0.010(3) 0.003(3)
C3 0.018(4) 0.017(4) 0.019(4) 0.000(3) 0.001(3) -0.013(3)
C4 0.023(4) 0.018(4) 0.028(4) -0.002(4) 0.013(3) -0.002(4)
C5 0.025(4) 0.032(6) 0.022(4) -0.001(4) -0.002(3) -0.003(4)
C6 0.018(4) 0.030(5) 0.019(4) 0.010(4) 0.000(3) 0.001(4)
C7 0.017(4) 0.024(5) 0.032(5) 0.009(4) -0.002(3) 0.003(4)
C8 0.019(4) 0.014(4) 0.027(4) -0.002(3) 0.013(3) -0.002(3)
C9 0.017(4) 0.014(4) 0.030(5) 0.003(4) 0.002(3) 0.002(3)
C10 0.022(4) 0.013(4) 0.016(4) 0.001(3) 0.011(3) -0.003(3)
C11 0.019(4) 0.017(4) 0.015(4) -0.002(3) 0.005(3) 0.000(3)
C12 0.012(4) 0.027(5) 0.019(4) 0.003(3) 0.004(3) 0.003(3)
C13 0.012(4) 0.016(4) 0.031(5) 0.006(4) 0.004(3) 0.007(3)
C14 0.011(4) 0.023(5) 0.035(5) 0.009(4) -0.011(3) -0.006(3)
C15 0.025(5) 0.028(5) 0.022(4) 0.010(4) 0.001(3) -0.007(4)
C16 0.023(4) 0.045(6) 0.012(4) -0.004(4) -0.003(3) -0.001(4)
C17 0.017(4) 0.025(5) 0.021(4) 0.001(4) -0.001(3) -0.004(4)
C18 0.026(5) 0.012(4) 0.043(6) 0.015(4) 0.006(4) -0.004(4)
C19 0.017(4) 0.021(4) 0.010(3) 0.001(3) 0.004(3) -0.003(3)
C20 0.018(4) 0.017(4) 0.025(4) 0.002(3) 0.005(3) -0.007(3)
C21 0.015(4) 0.023(5) 0.021(4) -0.002(3) 0.006(3) 0.004(3)
C22 0.016(4) 0.019(4) 0.019(4) -0.002(3) 0.008(3) 0.010(3)
C23 0.021(4) 0.022(5) 0.027(5) 0.000(4) 0.002(3) 0.004(4)
C24 0.014(4) 0.017(4) 0.027(4) -0.010(4) -0.003(3) 0.007(3)
C25 0.008(4) 0.027(5) 0.028(4) -0.010(4) -0.002(3) -0.009(3)
C26 0.013(4) 0.011(4) 0.022(4) -0.001(3) 0.001(3) -0.005(3)
C27 0.019(4) 0.030(5) 0.015(4) -0.008(4) 0.003(3) 0.011(4)

loop_
_atom_type_symbol
_atom_type_description
_atom_type_scat_dispersion_real
_atom_type_scat_dispersion_imag
_atom_type_scat_source
C C 0.0033 0.0016 'International Tables Vol C Tables 4.2.6.8 and 6.1.1.4'
H H 0.0000 0.0000 'International Tables Vol C Tables 4.2.6.8 and 6.1.1.4'
N N 0.0061 0.0033 'International Tables Vol C Tables 4.2.6.8 and 6.1.1.4'
O O 0.0106 0.0060 'International Tables Vol C Tables 4.2.6.8 and 6.1.1.4'
Cl Cl 0.1484 0.1585 'International Tables Vol C Tables 4.2.6.8 and 6.1.1.4'
Hg Hg -2.3894 9.2266 'International Tables Vol C Tables 4.2.6.8 and 6.1.1.4'

loop_
_geom_angle_atom_site_label_1
_geom_angle_atom_site_label_2
_geom_angle_atom_site_label_3
_geom_angle
_geom_angle_site_symmetry_1
_geom_angle_site_symmetry_3
_geom_angle_publ_flag
Cl1 Hg Cl2 167.91(8) . . ?
Cl1 Hg N1 98.86(15) . . ?
Cl2 Hg N1 92.68(15) . . ?
C3 O1 C2 116.5(6) . . ?
C12 O2 C11 118.1(6) . . ?
C21 O3 C20 118.1(6) . . ?
C1 N1 C10 107.6(6) . . ?
C1 N1 C19 113.8(6) . . ?
C10 N1 C19 114.1(6) . . ?
C1 N1 Hg 106.7(5) . . ?
C10 N1 Hg 105.6(5) . . ?
C19 N1 Hg 108.6(4) . . ?
N1 C1 C2 117.6(6) . . ?
N1 C1 H1A 107.9 . . ?
C2 C1 H1A 107.9 . . ?
N1 C1 H1B 107.9 . . ?
C2 C1 H1B 107.9 . . ?
H1A C1 H1B 107.2 . . ?
O1 C2 C1 109.0(6) . . ?
O1 C2 H2A 109.9 . . ?
C1 C2 H2A 109.9 . . ?
O1 C2 H2B 109.9 . . ?
C1 C2 H2B 109.9 . . ?
H2A C2 H2B 108.3 . . ?
O1 C3 C8 116.2(7) . . ?
O1 C3 C4 125.2(8) . . ?
C8 C3 C4 118.6(7) . . ?
C5 C4 C3 120.5(8) . . ?
C5 C4 H4 119.7 . . ?
C3 C4 H4 119.7 . . ?
C4 C5 C6 120.2(8) . . ?
C4 C5 H5 119.9 . . ?
C6 C5 H5 119.9 . . ?
C7 C6 C5 120.9(8) . . ?
C7 C6 H6 119.6 . . ?
C5 C6 H6 119.6 . . ?
C6 C7 C8 119.2(8) . . ?
C6 C7 H7 120.4 . . ?
C8 C7 H7 120.4 . . ?
C7 C8 C3 120.6(8) . . ?
C7 C8 C9 120.9(8) . . ?
C3 C8 C9 118.5(7) . . ?
N2 C9 C8 177.2(9) . . ?
N1 C10 C11 115.4(6) . . ?
N1 C10 H10A 108.4 . . ?
C11 C10 H10A 108.4 . . ?
N1 C10 H10B 108.4 . . ?
C11 C10 H10B 108.4 . . ?
H10A C10 H10B 107.5 . . ?
O2 C11 C10 107.9(6) . . ?
O2 C11 H11A 110.1 . . ?
C10 C11 H11A 110.1 . . ?
O2 C11 H11B 110.1 . . ?
C10 C11 H11B 110.1 . . ?
H11A C11 H11B 108.4 . . ?
C17 C12 O2 124.2(8) . . ?
C17 C12 C13 120.5(8) . . ?
O2 C12 C13 115.3(7) . . ?
C14 C13 C12 119.7(8) . . ?
C14 C13 C18 121.4(8) . . ?
C12 C13 C18 118.9(7) . . ?
C15 C14 C13 119.6(8) . . ?
C15 C14 H14 120.2 . . ?
C13 C14 H14 120.2 . . ?
C16 C15 C14 120.3(8) . . ?
C16 C15 H15 119.9 . . ?
C14 C15 H15 119.9 . . ?
C15 C16 C17 121.2(9) . . ?
C15 C16 H16 119.4 . . ?
C17 C16 H16 119.4 . . ?
C12 C17 C16 118.7(9) . . ?
C12 C17 H17 120.6 . . ?
C16 C17 H17 120.6 . . ?
N3 C18 C13 179.3(10) . . ?
N1 C19 C20 120.3(6) . . ?
N1 C19 H19A 107.3 . . ?
C20 C19 H19A 107.3 . . ?
N1 C19 H19B 107.3 . . ?
C20 C19 H19B 107.3 . . ?
H19A C19 H19B 106.9 . . ?
O3 C20 C19 108.3(6) . . ?
O3 C20 H20A 110.0 . . ?
C19 C20 H20A 110.0 . . ?
O3 C20 H20B 110.0 . . ?
C19 C20 H20B 110.0 . . ?
H20A C20 H20B 108.4 . . ?
C22 C21 O3 125.1(7) . . ?
C22 C21 C26 120.7(7) . . ?
O3 C21 C26 114.2(7) . . ?
C21 C22 C23 118.9(8) . . ?
C21 C22 H22 120.5 . . ?
C23 C22 H22 120.5 . . ?
C22 C23 C24 122.0(8) . . ?
C22 C23 H23 119.0 . . ?
C24 C23 H23 119.0 . . ?
C25 C24 C23 119.1(8) . . ?
C25 C24 H24 120.4 . . ?
C23 C24 H24 120.4 . . ?
C24 C25 C26 120.6(8) . . ?
C24 C25 H25 119.7 . . ?
C26 C25 H25 119.7 . . ?
C25 C26 C21 118.6(8) . . ?
C25 C26 C27 122.0(7) . . ?
C21 C26 C27 119.5(7) . . ?
N4 C27 C26 178.6(9) . . ?

loop_
_geom_bond_atom_site_label_1
_geom_bond_atom_site_label_2
_geom_bond_distance
_geom_bond_site_symmetry_2
_geom_bond_publ_flag
Hg Cl1 2.312(2) . ?
Hg Cl2 2.318(2) . ?
Hg N1 2.583(6) . ?
O1 C3 1.360(9) . ?
O1 C2 1.436(9) . ?
O2 C12 1.367(9) . ?
O2 C11 1.434(9) . ?
O3 C21 1.380(9) . ?
O3 C20 1.436(9) . ?
N1 C1 1.465(10) . ?
N1 C10 1.473(10) . ?
N1 C19 1.475(10) . ?
N2 C9 1.140(11) . ?
N3 C18 1.125(12) . ?
N4 C27 1.132(11) . ?
C1 C2 1.499(11) . ?
C1 H1A 0.9900 . ?
C1 H1B 0.9900 . ?
C2 H2A 0.9900 . ?
C2 H2B 0.9900 . ?
C3 C8 1.404(11) . ?
C3 C4 1.398(11) . ?
C4 C5 1.379(12) . ?
C4 H4 0.9500 . ?
C5 C6 1.388(13) . ?
C5 H5 0.9500 . ?
C6 C7 1.376(12) . ?
C6 H6 0.9500 . ?
C7 C8 1.399(11) . ?
C7 H7 0.9500 . ?
C8 C9 1.444(11) . ?
C10 C11 1.523(10) . ?
C10 H10A 0.9900 . ?
C10 H10B 0.9900 . ?
C11 H11A 0.9900 . ?
C11 H11B 0.9900 . ?
C12 C17 1.378(11) . ?
C12 C13 1.403(12) . ?
C13 C14 1.385(12) . ?
C13 C18 1.443(13) . ?
C14 C15 1.385(13) . ?
C14 H14 0.9500 . ?
C15 C16 1.370(13) . ?
C15 H15 0.9500 . ?
C16 C17 1.392(12) . ?
C16 H16 0.9500 . ?
C17 H17 0.9500 . ?
C19 C20 1.507(11) . ?
C19 H19A 0.9900 . ?
C19 H19B 0.9900 . ?
C20 H20A 0.9900 . ?
C20 H20B 0.9900 . ?
C21 C22 1.377(11) . ?
C21 C26 1.416(11) . ?
C22 C23 1.381(11) . ?
C22 H22 0.9500 . ?
C23 C24 1.386(12) . ?
C23 H23 0.9500 . ?
C24 C25 1.379(12) . ?
C24 H24 0.9500 . ?
C25 C26 1.402(11) . ?
C25 H25 0.9500 . ?
C26 C27 1.439(12) . ?

loop_
_geom_torsion_atom_site_label_1
_geom_torsion_atom_site_label_2
_geom_torsion_atom_site_label_3
_geom_torsion_atom_site_label_4
_geom_torsion
_geom_torsion_site_symmetry_1
_geom_torsion_site_symmetry_2
_geom_torsion_site_symmetry_3
_geom_torsion_site_symmetry_4
_geom_torsion_publ_flag
Cl1 Hg N1 C1 119.3(4) . . . . ?
Cl2 Hg N1 C1 -64.4(4) . . . . ?
Cl1 Hg N1 C10 -126.5(4) . . . . ?
Cl2 Hg N1 C10 49.9(4) . . . . ?
Cl1 Hg N1 C19 -3.8(5) . . . . ?
Cl2 Hg N1 C19 172.6(4) . . . . ?
C10 N1 C1 C2 -178.3(7) . . . . ?
C19 N1 C1 C2 54.3(9) . . . . ?
Hg N1 C1 C2 -65.4(7) . . . . ?
C3 O1 C2 C1 164.0(6) . . . . ?
N1 C1 C2 O1 67.1(9) . . . . ?
C2 O1 C3 C8 -176.9(7) . . . . ?
C2 O1 C3 C4 4.1(11) . . . . ?
O1 C3 C4 C5 180.0(7) . . . . ?
C8 C3 C4 C5 1.0(12) . . . . ?
C3 C4 C5 C6 0.1(13) . . . . ?
C4 C5 C6 C7 -0.4(13) . . . . ?
C5 C6 C7 C8 -0.4(13) . . . . ?
C6 C7 C8 C3 1.5(12) . . . . ?
C6 C7 C8 C9 -178.8(8) . . . . ?
O1 C3 C8 C7 179.1(7) . . . . ?
C4 C3 C8 C7 -1.8(12) . . . . ?
O1 C3 C8 C9 -0.6(11) . . . . ?
C4 C3 C8 C9 178.6(7) . . . . ?
C7 C8 C9 N2 147(19) . . . . ?
C3 C8 C9 N2 -33(19) . . . . ?
C1 N1 C10 C11 177.6(6) . . . . ?
C19 N1 C10 C11 -55.1(9) . . . . ?
Hg N1 C10 C11 64.0(7) . . . . ?
C12 O2 C11 C10 174.2(6) . . . . ?
N1 C10 C11 O2 85.9(8) . . . . ?
C11 O2 C12 C17 3.3(11) . . . . ?
C11 O2 C12 C13 -175.5(7) . . . . ?
C17 C12 C13 C14 1.6(12) . . . . ?
O2 C12 C13 C14 -179.6(7) . . . . ?
C17 C12 C13 C18 -178.2(8) . . . . ?
O2 C12 C13 C18 0.6(11) . . . . ?
C12 C13 C14 C15 -0.1(12) . . . . ?
C18 C13 C14 C15 179.7(8) . . . . ?
C13 C14 C15 C16 -1.0(12) . . . . ?
C14 C15 C16 C17 0.6(13) . . . . ?
O2 C12 C17 C16 179.3(7) . . . . ?
C13 C12 C17 C16 -2.0(12) . . . . ?
C15 C16 C17 C12 0.9(12) . . . . ?
C14 C13 C18 N3 156(85) . . . . ?
C12 C13 C18 N3 -24(85) . . . . ?
C1 N1 C19 C20 62.0(9) . . . . ?
C10 N1 C19 C20 -61.9(9) . . . . ?
Hg N1 C19 C20 -179.3(5) . . . . ?
C21 O3 C20 C19 -170.3(6) . . . . ?
N1 C19 C20 O3 -73.5(8) . . . . ?
C20 O3 C21 C22 1.3(11) . . . . ?
C20 O3 C21 C26 -177.4(6) . . . . ?
O3 C21 C22 C23 178.9(7) . . . . ?
C26 C21 C22 C23 -2.5(12) . . . . ?
C21 C22 C23 C24 0.4(12) . . . . ?
C22 C23 C24 C25 1.4(12) . . . . ?
C23 C24 C25 C26 -1.2(11) . . . . ?
C24 C25 C26 C21 -0.9(11) . . . . ?
C24 C25 C26 C27 179.2(7) . . . . ?
C22 C21 C26 C25 2.7(11) . . . . ?
O3 C21 C26 C25 -178.5(7) . . . . ?
C22 C21 C26 C27 -177.3(7) . . . . ?
O3 C21 C26 C27 1.4(10) . . . . ?
C25 C26 C27 N4 -10(40) . . . . ?
C21 C26 C27 N4 170(40) . . . . ?
